data_4305402
loop_
_publ_author_name
'Banglin Chen'
'Yanyan Ji'
'Ming Xue'
'Frank R. Fronczek'
'Eric J. Hurtado'
'Jalal U. Mondal'
'Chengdu Liang'
'Sheng Dai'

_publ_section_title
;
Metal-Organic Framework with Rationally Tuned Micropores for Selective
Adsorption of Water over Methanol
;
_journal_name_full 'Inorganic Chemistry'
_journal_page_first 5543
_journal_page_last 5545
_journal_paper_doi 10.1021/ic8004008
_journal_volume 47
_journal_year 2008
_chemical_formula_moiety 'C22 H24 Cu2 N2 O8'
_chemical_formula_sum 'C22 H24 Cu2 N2 O8'
_chemical_formula_weight 571.51
_chemical_name_systematic
; 
 ? 
;
_space_group_IT_number 5
_symmetry_cell_setting monoclinic
_symmetry_space_group_name_Hall 'C 2y'
_symmetry_space_group_name_H-M 'C 1 2 1'
_atom_sites_solution_hydrogens geom
_atom_sites_solution_primary direct
_atom_sites_solution_secondary difmap
_audit_creation_method SHELXL-97
_cell_angle_alpha 90.00
_cell_angle_beta 104.150(4)
_cell_angle_gamma 90.00
_cell_formula_units_Z 4
_cell_length_a 21.0446(18)
_cell_length_b 13.7315(15)
_cell_length_c 9.1291(10)
_cell_measurement_reflns_used 2474
_cell_measurement_temperature 173(2)
_cell_measurement_theta_max 22.55
_cell_measurement_theta_min 2.71
_cell_volume 2558.0(5)
_computing_cell_refinement 'Bruker SAINT+'
_computing_data_collection 'Bruker APEX2'
_computing_data_reduction 'Bruker SAINT+'
_computing_molecular_graphics 'Bruker SHELXTL'
_computing_publication_material 'Bruker SHELXTL'
_computing_structure_refinement 'SHELXL-97 (Sheldrick, 1997)'
_computing_structure_solution 'SHELXS-97 (Sheldrick, 1990)'
_diffrn_ambient_temperature 173(2)
_diffrn_measured_fraction_theta_full 0.987
_diffrn_measured_fraction_theta_max 0.987
_diffrn_measurement_device_type 'Bruker X8 APEX II diffractometer'
_diffrn_measurement_method 'phi and omega scans'
_diffrn_radiation_monochromator graphite
_diffrn_radiation_source 'fine-focus sealed tube'
_diffrn_radiation_type MoK\a
_diffrn_radiation_wavelength 0.71073
_diffrn_reflns_av_R_equivalents 0.0446
_diffrn_reflns_av_sigmaI/netI 0.0570
_diffrn_reflns_limit_h_max 21
_diffrn_reflns_limit_h_min -23
_diffrn_reflns_limit_k_max 15
_diffrn_reflns_limit_k_min -15
_diffrn_reflns_limit_l_max 10
_diffrn_reflns_limit_l_min -10
_diffrn_reflns_number 9968
_diffrn_reflns_theta_full 23.40
_diffrn_reflns_theta_max 23.40
_diffrn_reflns_theta_min 1.79
_exptl_absorpt_coefficient_mu 1.709
_exptl_absorpt_correction_T_max 0.9348
_exptl_absorpt_correction_T_min 0.7836
_exptl_absorpt_correction_type multi-scan
_exptl_absorpt_process_details SADABS
_exptl_crystal_colour green
_exptl_crystal_density_diffrn 1.484
_exptl_crystal_density_method 'not measured'
_exptl_crystal_description block
_exptl_crystal_F_000 1168
_exptl_crystal_size_max 0.15
_exptl_crystal_size_mid 0.07
_exptl_crystal_size_min 0.04
_platon_squeeze_details ' ?'
_refine_diff_density_max 0.463
_refine_diff_density_min -0.296
_refine_diff_density_rms 0.073
_refine_ls_abs_structure_details 'Flack H D (1983), Acta Cryst. A39, 876-881'
_refine_ls_abs_structure_Flack 0.08(2)
_refine_ls_extinction_method none
_refine_ls_goodness_of_fit_ref 1.013
_refine_ls_hydrogen_treatment riding
_refine_ls_matrix_type full
_refine_ls_number_parameters 307
_refine_ls_number_reflns 3649
_refine_ls_number_restraints 1
_refine_ls_restrained_S_all 1.013
_refine_ls_R_factor_all 0.0463
_refine_ls_R_factor_gt 0.0380
_refine_ls_shift/su_max 0.523
_refine_ls_shift/su_mean 0.094
_refine_ls_structure_factor_coef Fsqd
_refine_ls_weighting_details 'calc w=1/[\s^2^(Fo^2^)+(0.0540P)^2^+0.0000P] where P=(Fo^2^+2Fc^2^)/3'
_refine_ls_weighting_scheme calc
_refine_ls_wR_factor_gt 0.0935
_refine_ls_wR_factor_ref 0.0964
_reflns_number_gt 3069
_reflns_number_total 3649
_reflns_threshold_expression >2sigma(I)
_cod_data_source_file ic8004008-file003_1.cif
_cod_data_source_block 1
_cod_depositor_comments
;
The following automatic conversions were performed:
'_symmetry_cell_setting' value 'Monoclinic' changed to 'monoclinic'
according to '/home/saulius/struct/CIF-dictionaries/cif_core.dic'
dictionary named 'cif_core.dic' version 2.4.1 from 2010-06-29.

Automatic conversion script
Id: cif_fix_enum 1527 2010-12-29 10:47:43Z saulius 
;
_cod_original_sg_symbol_H-M 'C 2'
_cod_database_code 4305402

loop_
_symmetry_equiv_pos_as_xyz
'x, y, z'
'-x, y, -z'
'x+1/2, y+1/2, z'
'-x+1/2, y+1/2, -z'

loop_
_atom_site_label
_atom_site_type_symbol
_atom_site_fract_x
_atom_site_fract_y
_atom_site_fract_z
_atom_site_U_iso_or_equiv
_atom_site_adp_type
_atom_site_occupancy
_atom_site_symmetry_multiplicity
_atom_site_calc_flag
_atom_site_refinement_flags
_atom_site_disorder_assembly
_atom_site_disorder_group
Cu1 Cu 0.800688(19) 0.28193(3) 0.81509(4) 0.02100(13) Uani 1 1 d . . .
Cu2 Cu 0.69469(2) 0.37266(3) 0.66842(4) 0.02140(14) Uani 1 1 d . . .
O1 O 0.65205(13) 0.3320(2) 0.8290(3) 0.0373(9) Uani 1 1 d . . .
O2 O 0.74699(11) 0.2710(2) 0.9621(2) 0.0282(7) Uani 1 1 d . . .
O3 O 0.76610(12) -0.0131(2) 1.2126(3) 0.0317(8) Uani 1 1 d . . .
O4 O 0.67142(12) -0.08752(19) 1.1072(3) 0.0331(8) Uani 1 1 d . . .
O5 O 0.75385(13) 0.1669(2) 0.7109(3) 0.0386(9) Uani 1 1 d . . .
O6 O 0.66844(12) 0.24395(19) 0.5764(3) 0.0291(8) Uani 1 1 d . . .
O7 O 0.66012(12) -0.1922(2) 0.3564(3) 0.0316(8) Uani 1 1 d . . .
O8 O 0.74818(13) -0.1069(2) 0.4701(3) 0.0278(8) Uani 1 1 d . . .
N1 N 0.87948(15) 0.2062(2) 0.9693(3) 0.0221(9) Uani 1 1 d . . .
N2 N 1.11790(15) -0.0461(3) 1.5193(3) 0.0241(10) Uani 1 1 d . . .
C1 C 0.68659(17) 0.2876(3) 0.9404(4) 0.0211(10) Uani 1 1 d . . .
C2 C 0.65320(17) 0.2532(3) 1.0609(4) 0.0190(10) Uani 1 1 d . . .
H2A H 0.6069 0.2361 1.0103 0.023 Uiso 1 1 calc R . .
C3 C 0.68492(19) 0.1652(3) 1.1464(4) 0.0288(12) Uani 1 1 d . . .
H3A H 0.6625 0.1495 1.2269 0.035 Uiso 1 1 calc R . .
H3B H 0.7312 0.1803 1.1953 0.035 Uiso 1 1 calc R . .
C4 C 0.6823(2) 0.0773(3) 1.0449(4) 0.0345(13) Uani 1 1 d . . .
H4A H 0.6362 0.0654 0.9907 0.041 Uiso 1 1 calc R . .
H4B H 0.7072 0.0920 0.9684 0.041 Uiso 1 1 calc R . .
C5 C 0.7097(2) -0.0137(3) 1.1281(4) 0.0288(12) Uani 1 1 d . . .
C6 C 0.6520(2) 0.3394(3) 1.1726(4) 0.0468(14) Uani 1 1 d . . .
H6A H 0.6312 0.3962 1.1157 0.070 Uiso 1 1 calc R . .
H6B H 0.6970 0.3559 1.2263 0.070 Uiso 1 1 calc R . .
H6C H 0.6272 0.3199 1.2457 0.070 Uiso 1 1 calc R . .
C7 C 0.70024(17) 0.1686(3) 0.6172(4) 0.0184(11) Uani 1 1 d . . .
C8 C 0.6738(2) 0.0731(3) 0.5473(5) 0.0316(13) Uani 1 1 d . . .
H8A H 0.6948 0.0575 0.4643 0.038 Uiso 1 1 calc R . .
H8B H 0.6261 0.0798 0.5030 0.038 Uiso 1 1 calc R . .
C9 C 0.6854(2) -0.0102(3) 0.6597(4) 0.0281(12) Uani 1 1 d . . .
H9A H 0.6633 0.0051 0.7410 0.034 Uiso 1 1 calc R . .
H9B H 0.7330 -0.0148 0.7064 0.034 Uiso 1 1 calc R . .
C10 C 0.66033(19) -0.1132(3) 0.5902(4) 0.0314(12) Uani 1 1 d . . .
H10A H 0.6740 -0.1631 0.6717 0.038 Uiso 1 1 calc R . .
C11 C 0.69195(19) -0.1398(3) 0.4625(4) 0.0253(11) Uani 1 1 d . . .
C12 C 0.5858(2) -0.1114(4) 0.5440(6) 0.084(2) Uani 1 1 d . . .
H12A H 0.5695 -0.1747 0.5012 0.126 Uiso 1 1 calc R . .
H12B H 0.5711 -0.0604 0.4681 0.126 Uiso 1 1 calc R . .
H12C H 0.5688 -0.0980 0.6327 0.126 Uiso 1 1 calc R . .
C13 C 0.8800(2) 0.1087(3) 0.9832(6) 0.0634(18) Uani 1 1 d . . .
H13A H 0.8502 0.0711 0.9099 0.076 Uiso 1 1 calc R . .
C14 C 0.9212(3) 0.0631(4) 1.0969(6) 0.074(2) Uani 1 1 d . . .
H14A H 0.9143 -0.0039 1.1133 0.089 Uiso 1 1 calc R . .
C15 C 0.97254(16) 0.1088(3) 1.1899(4) 0.0182(10) Uani 1 1 d . . .
C16 C 1.02256(19) 0.0551(3) 1.3033(4) 0.0277(12) Uani 1 1 d . . .
C17 C 1.01784(18) -0.0441(3) 1.3228(4) 0.0243(11) Uani 1 1 d . . .
H17A H 0.9823 -0.0798 1.2624 0.029 Uiso 1 1 calc R . .
C18 C 1.0667(2) -0.0920(3) 1.4336(4) 0.0313(12) Uani 1 1 d . . .
H18A H 1.0625 -0.1601 1.4474 0.038 Uiso 1 1 calc R . .
C19 C 1.1239(2) 0.0454(3) 1.4981(5) 0.0453(15) Uani 1 1 d . . .
H19A H 1.1625 0.0774 1.5526 0.054 Uiso 1 1 calc R . .
C20 C 1.0760(2) 0.1003(3) 1.3979(5) 0.0510(16) Uani 1 1 d . . .
H20A H 1.0803 0.1691 1.3949 0.061 Uiso 1 1 calc R . .
C21 C 0.9713(2) 0.2063(4) 1.1764(5) 0.0500(16) Uani 1 1 d . . .
H21A H 1.0035 0.2440 1.2440 0.060 Uiso 1 1 calc R . .
C22 C 0.9265(2) 0.2507(3) 1.0714(5) 0.0464(16) Uani 1 1 d . . .
H22A H 0.9279 0.3198 1.0684 0.056 Uiso 1 1 calc R . .

loop_
_atom_site_aniso_label
_atom_site_aniso_U_11
_atom_site_aniso_U_22
_atom_site_aniso_U_33
_atom_site_aniso_U_23
_atom_site_aniso_U_13
_atom_site_aniso_U_12
Cu1 0.0223(2) 0.0150(3) 0.0223(2) 0.0032(2) -0.00119(19) 0.0026(2)
Cu2 0.0209(3) 0.0184(3) 0.0221(2) 0.0061(2) -0.0002(2) 0.0057(2)
O1 0.0377(16) 0.0469(19) 0.0255(14) 0.0156(13) 0.0038(13) 0.0033(14)
O2 0.0192(12) 0.0374(17) 0.0287(13) 0.0106(14) 0.0074(11) 0.0092(14)
O3 0.0276(14) 0.0250(16) 0.0327(14) -0.0031(13) -0.0114(13) -0.0088(13)
O4 0.0275(15) 0.0171(15) 0.0464(16) -0.0015(13) -0.0071(14) 0.0009(13)
O5 0.0397(17) 0.0193(17) 0.0453(16) -0.0117(14) -0.0119(15) 0.0115(15)
O6 0.0263(15) 0.0181(16) 0.0347(15) 0.0018(12) -0.0081(13) 0.0036(13)
O7 0.0317(14) 0.0334(17) 0.0310(14) -0.0155(13) 0.0100(12) -0.0212(13)
O8 0.0217(13) 0.0282(18) 0.0289(14) -0.0109(13) -0.0026(12) -0.0012(14)
N1 0.0267(17) 0.0063(16) 0.0316(17) 0.0058(14) 0.0038(15) 0.0021(14)
N2 0.0178(17) 0.037(2) 0.0180(15) 0.0030(16) 0.0066(14) -0.0010(17)
C1 0.042(2) 0.0021(18) 0.0199(17) -0.0061(17) 0.0082(16) -0.0041(19)
C2 0.024(2) 0.0090(19) 0.0240(18) 0.0011(15) 0.0060(16) 0.0009(16)
C3 0.037(2) 0.031(3) 0.0227(19) 0.0018(18) 0.0157(17) -0.006(2)
C4 0.037(2) 0.035(3) 0.026(2) 0.006(2) -0.002(2) -0.004(2)
C5 0.036(2) 0.018(2) 0.031(2) -0.0076(19) 0.0080(19) 0.001(2)
C6 0.091(3) 0.019(2) 0.037(2) 0.0026(19) 0.027(2) 0.019(2)
C7 0.0107(19) 0.027(3) 0.0124(18) 0.0001(19) -0.0065(16) 0.0013(19)
C8 0.026(2) 0.018(2) 0.042(2) -0.001(2) -0.007(2) -0.001(2)
C9 0.038(2) 0.018(2) 0.027(2) -0.0145(18) 0.004(2) -0.010(2)
C10 0.034(2) 0.027(3) 0.032(2) -0.007(2) 0.0063(19) -0.007(2)
C11 0.032(2) 0.014(2) 0.028(2) 0.0012(19) 0.0036(18) -0.003(2)
C12 0.085(4) 0.077(4) 0.100(4) -0.024(4) 0.041(3) -0.031(3)
C13 0.040(3) 0.025(3) 0.092(4) 0.017(3) -0.047(3) -0.009(2)
C14 0.062(3) 0.022(3) 0.102(4) 0.011(3) -0.049(3) -0.008(3)
C15 0.0098(18) 0.028(2) 0.0137(18) 0.0029(17) -0.0029(15) 0.0069(17)
C16 0.029(2) 0.014(2) 0.033(2) 0.0098(19) -0.006(2) 0.003(2)
C17 0.020(2) 0.016(2) 0.030(2) 0.0010(18) -0.0064(18) 0.0028(18)
C18 0.039(2) 0.019(2) 0.034(2) 0.0074(19) 0.004(2) 0.005(2)
C19 0.044(3) 0.021(3) 0.057(3) 0.000(2) -0.016(3) -0.009(2)
C20 0.050(3) 0.015(3) 0.069(3) 0.025(2) -0.022(3) -0.002(2)
C21 0.060(3) 0.027(3) 0.044(3) -0.004(2) -0.024(3) 0.004(3)
C22 0.040(3) 0.016(3) 0.063(3) -0.002(2) -0.025(3) 0.004(2)

loop_
_atom_type_symbol
_atom_type_description
_atom_type_scat_dispersion_real
_atom_type_scat_dispersion_imag
_atom_type_scat_source
C C 0.0033 0.0016 'International Tables Vol C Tables 4.2.6.8 and 6.1.1.4'
H H 0.0000 0.0000 'International Tables Vol C Tables 4.2.6.8 and 6.1.1.4'
N N 0.0061 0.0033 'International Tables Vol C Tables 4.2.6.8 and 6.1.1.4'
O O 0.0106 0.0060 'International Tables Vol C Tables 4.2.6.8 and 6.1.1.4'
Cu Cu 0.3201 1.2651 'International Tables Vol C Tables 4.2.6.8 and 6.1.1.4'

loop_
_geom_angle_atom_site_label_1
_geom_angle_atom_site_label_2
_geom_angle_atom_site_label_3
_geom_angle
_geom_angle_site_symmetry_1
_geom_angle_site_symmetry_3
_geom_angle_publ_flag
O2 Cu1 O7 168.61(10) . 4_656 ?
O2 Cu1 O4 89.63(12) . 4_657 ?
O7 Cu1 O4 88.63(12) 4_656 4_657 ?
O2 Cu1 O5 88.02(12) . . ?
O7 Cu1 O5 91.05(12) 4_656 . ?
O4 Cu1 O5 166.47(11) 4_657 . ?
O2 Cu1 N1 89.79(11) . . ?
O7 Cu1 N1 101.58(11) 4_656 . ?
O4 Cu1 N1 95.17(10) 4_657 . ?
O5 Cu1 N1 98.14(11) . . ?
O2 Cu1 Cu2 79.91(7) . . ?
O7 Cu1 Cu2 88.71(7) 4_656 . ?
O4 Cu1 Cu2 83.83(7) 4_657 . ?
O5 Cu1 Cu2 82.64(8) . . ?
N1 Cu1 Cu2 169.65(9) . . ?
O6 Cu2 O8 90.31(12) . 4_656 ?
O6 Cu2 O3 169.06(10) . 4_657 ?
O8 Cu2 O3 90.09(11) 4_656 4_657 ?
O6 Cu2 O1 86.09(12) . . ?
O8 Cu2 O1 167.61(11) 4_656 . ?
O3 Cu2 O1 91.22(11) 4_657 . ?
O6 Cu2 N2 96.09(11) . 3_454 ?
O8 Cu2 N2 90.11(11) 4_656 3_454 ?
O3 Cu2 N2 94.84(11) 4_657 3_454 ?
O1 Cu2 N2 102.05(12) . 3_454 ?
O6 Cu2 Cu1 84.64(7) . . ?
O8 Cu2 Cu1 79.53(7) 4_656 . ?
O3 Cu2 Cu1 84.69(7) 4_657 . ?
O1 Cu2 Cu1 88.32(8) . . ?
N2 Cu2 Cu1 169.62(9) 3_454 . ?
C1 O1 Cu2 117.4(3) . . ?
C1 O2 Cu1 127.4(2) . . ?
C5 O3 Cu2 122.8(3) . 4_647 ?
C5 O4 Cu1 123.2(2) . 4_647 ?
C7 O5 Cu1 125.5(3) . . ?
C7 O6 Cu2 123.0(2) . . ?
C11 O7 Cu1 117.8(3) . 4_646 ?
C11 O8 Cu2 129.1(2) . 4_646 ?
C22 N1 C13 113.8(3) . . ?
C22 N1 Cu1 123.7(3) . . ?
C13 N1 Cu1 121.9(3) . . ?
C19 N2 C18 118.2(3) . . ?
C19 N2 Cu2 121.1(3) . 3_546 ?
C18 N2 Cu2 120.2(3) . 3_546 ?
O2 C1 O1 125.3(3) . . ?
O2 C1 C2 117.3(3) . . ?
O1 C1 C2 117.4(3) . . ?
C1 C2 C3 113.6(3) . . ?
C1 C2 C6 108.7(3) . . ?
C3 C2 C6 110.2(3) . . ?
C2 C3 C4 112.2(3) . . ?
C5 C4 C3 113.7(3) . . ?
O3 C5 O4 124.5(4) . . ?
O3 C5 C4 119.8(4) . . ?
O4 C5 C4 115.7(3) . . ?
O6 C7 O5 123.8(4) . . ?
O6 C7 C8 118.9(3) . . ?
O5 C7 C8 117.2(4) . . ?
C7 C8 C9 112.9(3) . . ?
C8 C9 C10 114.8(3) . . ?
C11 C10 C12 113.9(3) . . ?
C11 C10 C9 110.8(3) . . ?
C12 C10 C9 108.4(4) . . ?
O7 C11 O8 124.5(4) . . ?
O7 C11 C10 118.4(3) . . ?
O8 C11 C10 117.1(3) . . ?
C14 C13 N1 122.0(4) . . ?
C13 C14 C15 122.5(5) . . ?
C21 C15 C14 114.2(4) . . ?
C21 C15 C16 123.7(3) . . ?
C14 C15 C16 122.0(4) . . ?
C20 C16 C17 115.7(3) . . ?
C20 C16 C15 122.9(3) . . ?
C17 C16 C15 121.4(3) . . ?
C16 C17 C18 119.2(3) . . ?
N2 C18 C17 122.9(4) . . ?
N2 C19 C20 122.9(4) . . ?
C16 C20 C19 120.7(4) . . ?
C15 C21 C22 121.4(4) . . ?
N1 C22 C21 125.0(4) . . ?

loop_
_geom_bond_atom_site_label_1
_geom_bond_atom_site_label_2
_geom_bond_distance
_geom_bond_site_symmetry_2
_geom_bond_publ_flag
Cu1 O2 1.960(3) . ?
Cu1 O7 1.972(3) 4_656 ?
Cu1 O4 1.964(3) 4_657 ?
Cu1 O5 1.978(3) . ?
Cu1 N1 2.161(3) . ?
Cu1 Cu2 2.6193(5) . ?
Cu2 O6 1.977(3) . ?
Cu2 O8 1.966(3) 4_656 ?
Cu2 O3 1.971(3) 4_657 ?
Cu2 O1 1.977(3) . ?
Cu2 N2 2.153(3) 3_454 ?
O1 C1 1.254(4) . ?
O2 C1 1.259(4) . ?
O3 C5 1.248(4) . ?
O3 Cu2 1.971(3) 4_647 ?
O4 C5 1.280(5) . ?
O4 Cu1 1.964(3) 4_647 ?
O5 C7 1.238(4) . ?
O6 C7 1.239(5) . ?
O7 C11 1.259(4) . ?
O7 Cu1 1.972(3) 4_646 ?
O8 C11 1.253(5) . ?
O8 Cu2 1.966(3) 4_646 ?
N1 C22 1.331(5) . ?
N1 C13 1.345(5) . ?
N2 C19 1.282(6) . ?
N2 C18 1.327(5) . ?
N2 Cu2 2.153(3) 3_546 ?
C1 C2 1.518(5) . ?
C2 C3 1.503(5) . ?
C2 C6 1.566(5) . ?
C3 C4 1.514(6) . ?
C4 C5 1.502(6) . ?
C7 C8 1.504(6) . ?
C8 C9 1.517(6) . ?
C9 C10 1.587(6) . ?
C10 C11 1.521(6) . ?
C10 C12 1.521(6) . ?
C13 C14 1.334(6) . ?
C14 C15 1.353(6) . ?
C15 C21 1.344(6) . ?
C15 C16 1.480(4) . ?
C16 C20 1.387(6) . ?
C16 C17 1.381(5) . ?
C17 C18 1.416(5) . ?
C19 C20 1.403(6) . ?
C21 C22 1.318(6) . ?

loop_
_platon_squeeze_void_nr
_platon_squeeze_void_average_x
_platon_squeeze_void_average_y
_platon_squeeze_void_average_z
_platon_squeeze_void_volume
_platon_squeeze_void_count_electrons
1 0.500 0.111 0.001 245.9 43.2
2 0.000 0.611 -0.014 245.9 43.2
3 0.829 0.193 0.250 11.1 0.7
4 0.329 0.693 0.250 11.1 0.7
5 0.171 0.193 0.749 11.1 0.1
6 0.671 0.693 0.749 11.1 0.1
